data_2016571
loop_
_publ_author_name
'Lin, Guo-Wu'
'Wang, Yue'
'Lu, Tao'

_publ_section_title
;(<i>N</i>-{[4-(1,3-Benzothiazol-2-yl)anilino]carbonylmethyl-\k<i>O</i>}iminodiacetato-\k^3^<i>O</i>,<i>N</i>,<i>O</i>')(1,10-phenanthroline-\k^2^<i>N</i>,<i>N</i>')cobalt(II)
 pentahydrate
;
_journal_coeditor_code SQ3122
_journal_issue 4
_journal_name_full 'Acta Crystallographica Section C'
_journal_page_first m179
_journal_page_last m181
_journal_paper_doi 10.1107/S0108270108006306
_journal_volume 64
_journal_year 2008
_chemical_formula_iupac '[Co (C19 H15 N3 O5 S) (C12 H8 N2)] , 5H2 O'
_chemical_formula_moiety 'C31 H23 Co N5 O5 S , 5H2 O'
_chemical_formula_sum 'C31 H33 Co N5 O10 S'
_chemical_formula_weight 726.62
_chemical_name_systematic
;
(N-{[4-(1,3-Benzothiazol-2-yl)anilino]carbonylmethyl-\kO}iminodiacetato-
\k^3^O,N,O')(1,10-phenanthroline-\k^2^N,N')cobalt(II) pentahydrate
;
_space_group_IT_number 2
_symmetry_cell_setting triclinic
_symmetry_space_group_name_Hall '-P 1'
_symmetry_space_group_name_H-M 'P -1'
_cell_angle_alpha 92.661(2)
_cell_angle_beta 102.770(2)
_cell_angle_gamma 97.389(2)
_cell_formula_units_Z 2
_cell_length_a 8.9990(7)
_cell_length_b 12.7766(7)
_cell_length_c 14.0652(8)
_cell_measurement_reflns_used 13624
_cell_measurement_temperature 123.1
_cell_measurement_theta_max 27.5
_cell_measurement_theta_min 3.0
_cell_volume 1559.38(17)
_computing_cell_refinement 'PROCESS-AUTO (Rigaku, 1998)'
_computing_data_collection 'PROCESS-AUTO (Rigaku, 1998)'
_computing_data_reduction 'CrystalStructure (Rigaku/MSC & Rigaku, 2006)'
_computing_molecular_graphics 'ORTEP-3 (Farrugia, 1997)'
_computing_publication_material 'CrystalStructure (Rigaku/MSC & Rigaku, 2006)'
_computing_structure_refinement 'SHELXL97 (Sheldrick, 2008)'
_computing_structure_solution 'SIR97 (Altomare <i>et al.</i>,  1999)'
_diffrn_detector_area_resol_mean 10.00
_diffrn_measured_fraction_theta_full 0.991
_diffrn_measured_fraction_theta_max 0.991
_diffrn_measurement_device_type 'Rigaku R-AXIS RAPID'
_diffrn_measurement_method \w
_diffrn_radiation_type 'Mo K\a'
_diffrn_radiation_wavelength 0.71075
_diffrn_reflns_av_R_equivalents 0.030
_diffrn_reflns_limit_h_max 11
_diffrn_reflns_limit_h_min -11
_diffrn_reflns_limit_k_max 15
_diffrn_reflns_limit_k_min -16
_diffrn_reflns_limit_l_max 18
_diffrn_reflns_limit_l_min -18
_diffrn_reflns_number 15300
_diffrn_reflns_theta_full 27.48
_diffrn_reflns_theta_max 27.48
_exptl_absorpt_coefficient_mu 0.685
_exptl_absorpt_correction_T_max 0.872
_exptl_absorpt_correction_T_min 0.703
_exptl_absorpt_correction_type multi-scan
_exptl_absorpt_process_details '(ABSCOR; Higashi, 1995)'
_exptl_crystal_colour orange
_exptl_crystal_density_diffrn 1.547
_exptl_crystal_density_method 'not measured'
_exptl_crystal_description platelet
_exptl_crystal_F_000 754.00
_exptl_crystal_size_max 0.50
_exptl_crystal_size_mid 0.50
_exptl_crystal_size_min 0.20
_refine_diff_density_max 0.56
_refine_diff_density_min -0.83
_refine_ls_extinction_method none
_refine_ls_goodness_of_fit_ref 1.118
_refine_ls_hydrogen_treatment mixed
_refine_ls_number_parameters 434
_refine_ls_number_reflns 7094
_refine_ls_R_factor_gt 0.0409
_refine_ls_shift/su_max 0.0010
_refine_ls_structure_factor_coef Fsqd
_refine_ls_weighting_details 'w = 1/[\s^2^(Fo^2^)+(0.0704P)^2^+0.1918P] where P=(Fo^2^+2Fc^2^)/3'
_refine_ls_weighting_scheme calc
_refine_ls_wR_factor_ref 0.1175
_reflns_number_gt 6151
_reflns_number_total 7094
_reflns_threshold_expression F^2^>2\s(F^2^)
_cod_data_source_file sq3122.cif
_cod_data_source_block I
_cod_original_cell_volume 1559.39(17)
_cod_database_code 2016571
_cod_database_fobs_code 2016571

loop_
_symmetry_equiv_pos_site_id
_symmetry_equiv_pos_as_xyz
1 +x,+y,+z
2 -x,-y,-z

loop_
_atom_site_type_symbol
_atom_site_label
_atom_site_fract_x
_atom_site_fract_y
_atom_site_fract_z
_atom_site_U_iso_or_equiv
_atom_site_adp_type
_atom_site_calc_flag
_atom_site_refinement_flags
_atom_site_occupancy
Co Co1 0.75225(3) 0.491016(18) 0.223227(17) 0.01972(8) Uani d . 1.00
S S1 0.14617(6) 1.03698(4) -0.11015(3) 0.02550(12) Uani d . 1.00
O O1 1.09449(15) 0.66212(11) 0.43687(10) 0.0274(3) Uani d . 1.00
O O2 0.95974(15) 0.57971(10) 0.29437(10) 0.0241(2) Uani d . 1.00
O O3 0.40562(17) 0.30933(11) 0.30747(11) 0.0303(3) Uani d . 1.00
O O4 0.55117(15) 0.39093(11) 0.21629(10) 0.0254(2) Uani d . 1.00
O O5 0.64477(15) 0.62339(11) 0.18280(10) 0.0241(2) Uani d . 1.00
O O6 0.4149(2) 0.20729(12) 0.47528(11) 0.0376(3) Uani d . 1.00
O O7 0.33363(17) 0.78664(11) 0.37750(11) 0.0296(3) Uani d . 1.00
O O8 0.3104(2) 1.01132(12) 0.37460(12) 0.0405(3) Uani d . 1.00
O O9 0.61863(16) 0.88950(11) -0.21649(11) 0.0296(3) Uani d . 1.00
O O10 0.2537(2) 0.49183(15) 0.33575(16) 0.0526(4) Uani d . 1.00
N N1 0.49215(18) 0.73715(12) 0.22776(11) 0.0224(3) Uani d . 1.00
N N2 0.32545(18) 0.93921(13) -0.19224(12) 0.0243(3) Uani d . 1.00
N N3 0.69718(17) 0.53770(12) 0.36237(11) 0.0195(3) Uani d . 1.00
N N4 0.77969(18) 0.45710(12) 0.08105(11) 0.0213(3) Uani d . 1.00
N N5 0.87612(18) 0.35589(12) 0.24202(11) 0.0217(3) Uani d . 1.00
C C1 0.4470(2) 0.78843(14) 0.14151(13) 0.0210(3) Uani d . 1.00
C C2 0.3494(2) 0.86382(15) 0.14557(14) 0.0249(3) Uani d . 1.00
C C3 0.2964(2) 0.91685(15) 0.06405(14) 0.0253(3) Uani d . 1.00
C C4 0.3390(2) 0.89541(14) -0.02336(14) 0.0222(3) Uani d . 1.00
C C5 0.4360(2) 0.81875(16) -0.02700(15) 0.0271(4) Uani d . 1.00
C C6 0.4916(2) 0.76662(15) 0.05463(14) 0.0262(3) Uani d . 1.00
C C7 0.2828(2) 0.95029(15) -0.11056(14) 0.0226(3) Uani d . 1.00
C C8 0.1469(2) 1.05893(15) -0.23085(14) 0.0248(3) Uani d . 1.00
C C9 0.0601(2) 1.12155(16) -0.29365(15) 0.0300(4) Uani d . 1.00
C C10 0.0758(2) 1.12087(17) -0.38912(15) 0.0313(4) Uani d . 1.00
C C11 0.1765(2) 1.06051(17) -0.42183(16) 0.0311(4) Uani d . 1.00
C C12 0.2650(2) 1.00064(17) -0.35943(15) 0.0294(4) Uani d . 1.00
C C13 0.2492(2) 0.99887(15) -0.26247(14) 0.0242(3) Uani d . 1.00
C C14 0.5814(2) 0.66065(14) 0.24393(13) 0.0205(3) Uani d . 1.00
C C15 0.5950(2) 0.62040(15) 0.34447(14) 0.0248(3) Uani d . 1.00
C C16 0.8440(2) 0.57667(16) 0.43285(14) 0.0260(3) Uani d . 1.00
C C17 0.6129(2) 0.44056(14) 0.38882(14) 0.0224(3) Uani d . 1.00
C C18 0.9763(2) 0.61095(14) 0.38395(14) 0.0225(3) Uani d . 1.00
C C19 0.5148(2) 0.37546(14) 0.29677(14) 0.0236(3) Uani d . 1.00
C C20 0.7221(2) 0.50246(15) 0.00039(14) 0.0238(3) Uani d . 1.00
C C21 0.7551(2) 0.47879(15) -0.09022(14) 0.0250(3) Uani d . 1.00
C C22 0.8532(2) 0.40592(15) -0.09668(14) 0.0258(3) Uani d . 1.00
C C23 0.9150(2) 0.35521(14) -0.01298(14) 0.0237(3) Uani d . 1.00
C C24 0.8722(2) 0.38217(14) 0.07398(13) 0.0206(3) Uani d . 1.00
C C25 1.0193(2) 0.27868(15) -0.01230(15) 0.0271(4) Uani d . 1.00
C C26 1.0721(2) 0.23030(15) 0.06969(15) 0.0271(4) Uani d . 1.00
C C27 1.0232(2) 0.25196(15) 0.15783(14) 0.0237(3) Uani d . 1.00
C C28 0.9260(2) 0.32933(14) 0.16105(14) 0.0212(3) Uani d . 1.00
C C29 1.0664(2) 0.19872(15) 0.24302(15) 0.0255(3) Uani d . 1.00
C C30 1.0133(2) 0.22397(15) 0.32406(15) 0.0261(3) Uani d . 1.00
C C31 0.9192(2) 0.30402(15) 0.32097(14) 0.0256(3) Uani d . 1.00
H H1 0.4568 0.7583 0.2778 0.027 Uiso c R 1.00
H H2 0.3191 0.8790 0.2047 0.030 Uiso c R 1.00
H H3 0.2301 0.9684 0.0678 0.030 Uiso c R 1.00
H H5 0.4641 0.8022 -0.0866 0.032 Uiso c R 1.00
H H6 0.5598 0.7163 0.0515 0.031 Uiso c R 1.00
H H9 -0.0074 1.1632 -0.2714 0.036 Uiso c R 1.00
H H10 0.0171 1.1622 -0.4335 0.038 Uiso c R 1.00
H H11 0.1840 1.0608 -0.4881 0.037 Uiso c R 1.00
H H12 0.3352 0.9614 -0.3816 0.035 Uiso c R 1.00
H H20 0.6553 0.5535 0.0045 0.029 Uiso c R 1.00
H H21 0.7107 0.5124 -0.1462 0.030 Uiso c R 1.00
H H22 0.8791 0.3899 -0.1571 0.031 Uiso c R 1.00
H H25 1.0517 0.2617 -0.0703 0.032 Uiso c R 1.00
H H26 1.1427 0.1812 0.0686 0.033 Uiso c R 1.00
H H29 1.1318 0.1458 0.2442 0.031 Uiso c R 1.00
H H30 1.0397 0.1878 0.3816 0.031 Uiso c R 1.00
H H31 0.8848 0.3219 0.3780 0.031 Uiso c R 1.00
H H6A 0.3872 0.1401 0.4487 0.044 Uiso c R 1.00
H H6B 0.4192 0.2461 0.4267 0.044 Uiso c R 1.00
H H7A 0.2501 0.7434 0.3875 0.037 Uiso c R 1.00
H H7B 0.4071 0.7824 0.4335 0.036 Uiso c R 1.00
H H8A 0.3240 0.9425 0.3846 0.051 Uiso c R 1.00
H H8B 0.3390 1.0265 0.3126 0.051 Uiso c R 1.00
H H9A 0.6021 0.8246 -0.2446 0.036 Uiso c R 1.00
H H9B 0.5251 0.8986 -0.2126 0.036 Uiso c R 1.00
H H10A 0.2598 0.4155 0.3144 0.064 Uiso c R 1.00
H H10B 0.1448 0.5135 0.3224 0.064 Uiso c R 1.00
H H15A 0.6355 0.6805 0.3944 0.030 Uiso c R 1.00
H H15B 0.4913 0.5911 0.3520 0.030 Uiso c R 1.00
H H16A 0.8725 0.5200 0.4761 0.031 Uiso c R 1.00
H H16B 0.8292 0.6375 0.4742 0.031 Uiso c R 1.00
H H17A 0.5456 0.4598 0.4319 0.027 Uiso c R 1.00
H H17B 0.6871 0.3975 0.4252 0.027 Uiso c R 1.00

loop_
_atom_site_aniso_label
_atom_site_aniso_U_11
_atom_site_aniso_U_22
_atom_site_aniso_U_33
_atom_site_aniso_U_12
_atom_site_aniso_U_13
_atom_site_aniso_U_23
Co1 0.01609(14) 0.02246(14) 0.02111(14) 0.00427(10) 0.00476(9) 0.00006(10)
S1 0.0267(2) 0.0271(2) 0.0241(2) 0.01063(19) 0.00511(18) 0.0013(2)
O1 0.0182(6) 0.0321(7) 0.0290(7) -0.0022(5) 0.0030(5) -0.0001(6)
O2 0.0185(6) 0.0280(6) 0.0263(6) 0.0024(5) 0.0076(5) -0.0019(5)
O3 0.0247(7) 0.0268(6) 0.0395(8) -0.0028(5) 0.0127(6) -0.0027(6)
O4 0.0206(6) 0.0279(6) 0.0267(6) 0.0013(5) 0.0054(5) -0.0029(5)
O5 0.0231(6) 0.0272(6) 0.0243(6) 0.0089(5) 0.0071(5) 0.0017(5)
O6 0.0437(9) 0.0340(7) 0.0311(7) -0.0062(6) 0.0080(6) -0.0029(6)
O7 0.0268(7) 0.0317(7) 0.0325(7) 0.0024(5) 0.0119(5) 0.0042(6)
O8 0.0549(10) 0.0302(7) 0.0417(8) 0.0027(7) 0.0250(7) -0.0009(7)
O9 0.0263(7) 0.0279(6) 0.0374(7) 0.0054(5) 0.0129(5) -0.0014(6)
O10 0.0306(9) 0.0498(10) 0.0780(13) 0.0106(7) 0.0132(8) -0.0057(9)
N1 0.0217(7) 0.0249(7) 0.0218(7) 0.0071(6) 0.0059(5) -0.0004(6)
N2 0.0197(7) 0.0272(7) 0.0263(7) 0.0047(6) 0.0050(6) 0.0037(6)
N3 0.0157(7) 0.0205(6) 0.0217(7) 0.0037(5) 0.0020(5) 0.0028(6)
N4 0.0180(7) 0.0221(7) 0.0238(7) 0.0030(5) 0.0049(5) -0.0006(6)
N5 0.0177(7) 0.0237(7) 0.0228(7) 0.0029(5) 0.0036(5) -0.0025(6)
C1 0.0175(8) 0.0214(8) 0.0223(8) 0.0020(6) 0.0015(6) 0.0008(7)
C2 0.0271(9) 0.0253(8) 0.0231(8) 0.0080(7) 0.0053(7) -0.0012(7)
C3 0.0233(9) 0.0249(8) 0.0270(9) 0.0075(7) 0.0024(7) -0.0007(7)
C4 0.0186(8) 0.0217(8) 0.0247(8) 0.0020(6) 0.0023(6) 0.0014(7)
C5 0.0264(9) 0.0317(9) 0.0266(9) 0.0096(8) 0.0099(7) 0.0042(8)
C6 0.0249(9) 0.0291(9) 0.0285(9) 0.0114(7) 0.0093(7) 0.0045(8)
C7 0.0182(8) 0.0229(8) 0.0255(8) 0.0027(6) 0.0033(6) -0.0012(7)
C8 0.0226(9) 0.0235(8) 0.0271(9) 0.0028(7) 0.0032(7) 0.0019(7)
C9 0.0277(10) 0.0298(9) 0.0325(10) 0.0086(8) 0.0044(8) 0.0024(8)
C10 0.0297(10) 0.0317(10) 0.0302(10) 0.0043(8) 0.0015(8) 0.0061(8)
C11 0.0304(10) 0.0357(10) 0.0269(9) 0.0019(8) 0.0063(7) 0.0070(8)
C12 0.0242(10) 0.0353(10) 0.0312(9) 0.0049(8) 0.0102(7) 0.0057(9)
C13 0.0187(9) 0.0249(8) 0.0277(9) 0.0014(7) 0.0033(7) 0.0031(7)
C14 0.0163(8) 0.0211(8) 0.0229(8) 0.0020(6) 0.0027(6) -0.0001(7)
C15 0.0278(9) 0.0269(8) 0.0232(8) 0.0110(7) 0.0096(7) 0.0020(7)
C16 0.0189(9) 0.0352(9) 0.0222(8) -0.0005(7) 0.0036(7) 0.0006(8)
C17 0.0202(8) 0.0228(8) 0.0260(8) 0.0027(6) 0.0086(6) 0.0037(7)
C18 0.0197(8) 0.0214(8) 0.0273(9) 0.0060(6) 0.0051(6) 0.0036(7)
C19 0.0184(8) 0.0230(8) 0.0303(9) 0.0048(6) 0.0067(7) 0.0011(7)
C20 0.0198(9) 0.0243(8) 0.0265(9) 0.0015(7) 0.0048(7) 0.0001(7)
C21 0.0230(9) 0.0279(9) 0.0217(8) -0.0009(7) 0.0029(6) 0.0018(7)
C22 0.0247(9) 0.0287(9) 0.0225(8) -0.0022(7) 0.0071(7) -0.0036(8)
C23 0.0188(8) 0.0239(8) 0.0272(9) -0.0013(7) 0.0062(7) -0.0038(7)
C24 0.0154(8) 0.0214(8) 0.0239(8) 0.0010(6) 0.0039(6) -0.0023(7)
C25 0.0233(9) 0.0277(9) 0.0304(9) 0.0017(7) 0.0097(7) -0.0076(8)
C26 0.0214(9) 0.0263(9) 0.0340(10) 0.0052(7) 0.0072(7) -0.0047(8)
C27 0.0157(8) 0.0241(8) 0.0293(9) 0.0019(6) 0.0026(6) -0.0049(7)
C28 0.0150(8) 0.0216(8) 0.0256(8) 0.0010(6) 0.0034(6) -0.0032(7)
C29 0.0173(8) 0.0236(8) 0.0338(10) 0.0034(6) 0.0021(7) -0.0011(8)
C30 0.0215(9) 0.0263(8) 0.0285(9) 0.0047(7) 0.0002(7) 0.0038(8)
C31 0.0220(9) 0.0285(9) 0.0254(9) 0.0048(7) 0.0035(7) 0.0001(8)

loop_
_atom_type_symbol
_atom_type_description
_atom_type_scat_dispersion_real
_atom_type_scat_dispersion_imag
_atom_type_scat_source
C C 0.003 0.002
;
International Tables for Crystallography
(1992, Vol. C, Tables 4.2.6.8 and 6.1.1.4)
;
H H 0.000 0.000
;
International Tables for Crystallography
(1992, Vol. C, Table 6.1.1.4)
;
O O 0.011 0.006
;
International Tables for Crystallography
(1992, Vol. C, Tables 4.2.6.8 and 6.1.1.4)
;
N N 0.006 0.003
;
International Tables for Crystallography
(1992, Vol. C, Tables 4.2.6.8 and 6.1.1.4)
;
S S 0.125 0.123
;
International Tables for Crystallography
(1992, Vol. C, Tables 4.2.6.8 and 6.1.1.4)
;
Co Co 0.349 0.972
;
International Tables for Crystallography
(1992, Vol. C, Tables 4.2.6.8 and 6.1.1.4)
;

loop_
_geom_angle_atom_site_label_1
_geom_angle_atom_site_label_2
_geom_angle_atom_site_label_3
_geom_angle
_geom_angle_publ_flag
O2 Co1 O4 154.50(5) yes
O2 Co1 O5 94.27(5) n
O2 Co1 N3 79.77(5) yes
O2 Co1 N4 104.18(5) yes
O2 Co1 N5 85.50(5) n
O4 Co1 O5 95.29(5) n
O4 Co1 N3 78.63(5) yes
O4 Co1 N4 98.96(5) n
O4 Co1 N5 88.92(5) n
O5 Co1 N3 80.30(5) n
O5 Co1 N4 92.52(5) n
O5 Co1 N5 170.28(6) n
N3 Co1 N4 172.11(6) n
N3 Co1 N5 109.17(5) yes
N4 Co1 N5 78.15(6) yes
C7 S1 C8 89.29(9) n
Co1 O2 C18 117.91(12) n
Co1 O4 C19 116.17(10) n
Co1 O5 C14 115.24(12) n
C1 N1 C14 128.94(17) n
C7 N2 C13 111.38(17) n
Co1 N3 C15 108.10(11) n
Co1 N3 C16 107.51(12) n
Co1 N3 C17 104.54(10) n
C15 N3 C16 112.18(14) n
C15 N3 C17 110.05(14) n
C16 N3 C17 113.97(14) n
Co1 N4 C20 127.63(14) n
Co1 N4 C24 114.35(11) n
C20 N4 C24 117.98(17) n
Co1 N5 C28 111.96(11) n
Co1 N5 C31 130.00(14) n
C28 N5 C31 117.76(17) n
N1 C1 C2 116.14(17) n
N1 C1 C6 124.26(17) n
C2 C1 C6 119.59(17) n
C1 C2 C3 120.43(19) n
C2 C3 C4 120.63(19) n
C3 C4 C5 118.52(17) n
C3 C4 C7 121.28(18) n
C5 C4 C7 120.19(18) n
C4 C5 C6 121.2(2) n
C1 C6 C5 119.60(19) n
S1 C7 N2 115.08(14) n
S1 C7 C4 120.43(15) n
N2 C7 C4 124.49(18) n
S1 C8 C9 129.13(17) n
S1 C8 C13 109.32(14) n
C9 C8 C13 121.52(19) n
C8 C9 C10 117.8(2) n
C9 C10 C11 121.3(2) n
C10 C11 C12 121.1(2) n
C11 C12 C13 118.6(2) n
N2 C13 C8 114.93(18) n
N2 C13 C12 125.35(19) n
C8 C13 C12 119.71(18) n
O5 C14 N1 124.39(17) n
O5 C14 C15 122.21(17) n
N1 C14 C15 113.38(17) n
N3 C15 C14 112.86(17) n
N3 C16 C18 113.33(15) n
N3 C17 C19 110.50(15) n
O1 C18 O2 125.49(19) n
O1 C18 C16 116.69(17) n
O2 C18 C16 117.69(14) n
O3 C19 O4 124.75(16) n
O3 C19 C17 117.19(17) n
O4 C19 C17 118.05(15) n
N4 C20 C21 123.26(18) n
C20 C21 C22 118.81(17) n
C21 C22 C23 119.55(19) n
C22 C23 C24 117.51(17) n
C22 C23 C25 123.61(19) n
C24 C23 C25 118.87(17) n
N4 C24 C23 122.81(16) n
N4 C24 C28 117.09(17) n
C23 C24 C28 120.10(17) n
C23 C25 C26 121.1(2) n
C25 C26 C27 121.03(19) n
C26 C27 C28 119.40(17) n
C26 C27 C29 123.31(18) n
C28 C27 C29 117.29(19) n
N5 C28 C24 117.46(16) n
N5 C28 C27 123.22(17) n
C24 C28 C27 119.30(18) n
C27 C29 C30 119.44(18) n
C29 C30 C31 119.15(18) n
N5 C31 C30 123.11(19) n
H6A O6 H6B 105.8 no
H7A O7 H7B 102.6 no
H8A O8 H8B 106.7 no
H9A O9 H9B 101.0 no
H10A O10 H10B 115.9 no
C1 N1 H1 115.5 no
C14 N1 H1 115.5 no
C1 C2 H2 119.8 no
C3 C2 H2 119.8 no
C2 C3 H3 119.7 no
C4 C3 H3 119.7 no
C4 C5 H5 119.4 no
C6 C5 H5 119.4 no
C1 C6 H6 120.2 no
C5 C6 H6 120.2 no
C8 C9 H9 121.1 no
C10 C9 H9 121.1 no
C9 C10 H10 119.4 no
C11 C10 H10 119.4 no
C10 C11 H11 119.5 no
C12 C11 H11 119.5 no
C11 C12 H12 120.7 no
C13 C12 H12 120.7 no
N3 C15 H15A 109.0 no
N3 C15 H15B 109.0 no
C14 C15 H15A 109.0 no
C14 C15 H15B 109.0 no
H15A C15 H15B 107.8 no
N3 C16 H16A 108.9 no
N3 C16 H16B 108.9 no
C18 C16 H16A 108.9 no
C18 C16 H16B 108.9 no
H16A C16 H16B 107.7 no
N3 C17 H17A 109.5 no
N3 C17 H17B 109.6 no
C19 C17 H17A 109.6 no
C19 C17 H17B 109.5 no
H17A C17 H17B 108.1 no
N4 C20 H20 118.4 no
C21 C20 H20 118.4 no
C20 C21 H21 120.6 no
C22 C21 H21 120.6 no
C21 C22 H22 120.2 no
C23 C22 H22 120.2 no
C23 C25 H25 119.4 no
C26 C25 H25 119.4 no
C25 C26 H26 119.5 no
C27 C26 H26 119.5 no
C27 C29 H29 120.3 no
C30 C29 H29 120.3 no
C29 C30 H30 120.4 no
C31 C30 H30 120.4 no
N5 C31 H31 118.4 no
C30 C31 H31 118.5 no

loop_
_geom_bond_atom_site_label_1
_geom_bond_atom_site_label_2
_geom_bond_distance
_geom_bond_publ_flag
Co1 O2 2.0728(11) yes
Co1 O4 2.0577(13) yes
Co1 O5 2.0943(14) yes
Co1 N3 2.1973(16) yes
Co1 N4 2.1007(16) yes
Co1 N5 2.1680(16) yes
S1 C7 1.758(2) n
S1 C8 1.735(2) n
O1 C18 1.2403(19) n
O2 C18 1.274(2) n
O3 C19 1.251(2) n
O4 C19 1.263(2) n
O5 C14 1.241(2) n
N1 C1 1.411(2) n
N1 C14 1.339(2) n
N2 C7 1.297(2) n
N2 C13 1.390(2) n
N3 C15 1.482(2) n
N3 C16 1.477(2) n
N3 C17 1.477(2) n
N4 C20 1.330(2) n
N4 C24 1.361(2) n
N5 C28 1.357(2) n
N5 C31 1.329(2) n
C1 C2 1.392(2) n
C1 C6 1.395(2) n
C2 C3 1.384(2) n
C3 C4 1.392(2) n
C4 C5 1.399(2) n
C4 C7 1.466(2) n
C5 C6 1.384(2) n
C8 C9 1.397(2) n
C8 C13 1.402(3) n
C9 C10 1.381(3) n
C10 C11 1.400(3) n
C11 C12 1.378(3) n
C12 C13 1.403(3) n
C14 C15 1.512(2) n
C16 C18 1.529(2) n
C17 C19 1.534(2) n
C20 C21 1.400(2) n
C21 C22 1.376(2) n
C22 C23 1.410(2) n
C23 C24 1.402(2) n
C23 C25 1.439(2) n
C24 C28 1.445(2) n
C25 C26 1.356(2) n
C26 C27 1.431(3) n
C27 C28 1.408(2) n
C27 C29 1.410(2) n
C29 C30 1.370(3) n
C30 C31 1.405(2) n
O6 H6A 0.901 no
O6 H6B 0.867 no
O7 H7A 0.915 no
O7 H7B 0.919 no
O8 H8A 0.916 no
O8 H8B 0.982 no
O9 H9A 0.882 no
O9 H9B 0.878 no
O10 H10A 1.019 no
O10 H10B 1.033 no
N1 H1 0.880 no
C2 H2 0.950 no
C3 H3 0.950 no
C5 H5 0.950 no
C6 H6 0.950 no
C9 H9 0.950 no
C10 H10 0.950 no
C11 H11 0.950 no
C12 H12 0.950 no
C15 H15A 0.990 no
C15 H15B 0.990 no
C16 H16A 0.990 no
C16 H16B 0.990 no
C17 H17A 0.990 no
C17 H17B 0.990 no
C20 H20 0.950 no
C21 H21 0.950 no
C22 H22 0.950 no
C25 H25 0.950 no
C26 H26 0.950 no
C29 H29 0.950 no
C30 H30 0.950 no
C31 H31 0.950 no

loop_
_geom_contact_atom_site_label_1
_geom_contact_atom_site_label_2
_geom_contact_distance
_geom_contact_site_symmetry_2
S1 C29 3.5547(18) 2_665
O1 O7 2.810(2) 1_655
O1 O10 3.198(2) 1_655
O1 C10 3.361(2) 2_675
O1 C31 3.445(2) 2_766
O2 O10 2.957(2) 1_655
O2 C22 3.555(2) 2_765
O3 O6 2.739(2) .
O3 O9 2.752(2) 2_665
O3 O10 2.905(2) .
O3 C27 3.580(2) 1_455
O3 C29 3.112(2) 1_455
O4 C21 3.579(2) 2_665
O5 C21 3.594(2) 2_665
O6 O3 2.739(2) .
O6 O7 2.699(2) 2_666
O6 O8 2.763(2) 1_545
O6 C11 3.287(2) 1_546
O6 C15 3.304(2) 2_666
O6 C19 3.568(2) .
O7 O1 2.810(2) 1_455
O7 O6 2.699(2) 2_666
O7 O8 2.906(2) .
O7 N1 2.882(2) .
O7 C2 3.479(2) .
O7 C15 3.455(2) .
O8 O6 2.763(2) 1_565
O8 O7 2.906(2) .
O8 O9 2.764(2) 2_675
O8 C9 3.462(2) 2_575
O8 C11 3.406(3) 1_556
O9 O3 2.752(2) 2_665
O9 O8 2.764(2) 2_675
O9 N2 2.879(2) .
O9 C2 3.219(2) 2_675
O9 C3 3.098(2) 2_675
O9 C5 3.522(2) .
O9 C19 3.490(2) 2_665
O9 C29 3.270(2) 2_765
O10 O1 3.198(2) 1_455
O10 O2 2.957(2) 1_455
O10 O3 2.905(2) .
O10 N5 3.548(2) 1_455
O10 C15 3.265(2) .
O10 C17 3.310(2) .
O10 C18 3.262(2) 1_455
O10 C19 3.070(2) .
O10 C21 3.476(3) 2_665
O10 C31 3.561(2) 1_455
N1 O7 2.882(2) .
N1 C21 3.511(2) 2_665
N1 C22 3.478(2) 2_665
N2 O9 2.879(2) .
N2 C2 3.525(2) 2_675
N2 C30 3.548(2) 2_665
N4 C22 3.490(2) 2_765
N5 O10 3.548(2) 1_655
C1 C22 3.353(2) 2_665
C1 C23 3.578(2) 2_665
C2 O7 3.479(2) .
C2 O9 3.219(2) 2_675
C2 N2 3.525(2) 2_675
C2 C23 3.580(2) 2_665
C3 O9 3.098(2) 2_675
C3 C25 3.454(2) 2_665
C5 O9 3.522(2) .
C5 C24 3.452(2) 2_665
C7 C27 3.450(2) 2_665
C7 C29 3.537(2) 2_665
C8 C29 3.567(2) 2_665
C9 O8 3.462(2) 2_575
C10 O1 3.361(2) 2_675
C10 C18 3.517(2) 2_675
C11 O6 3.287(2) 1_564
C11 O8 3.406(3) 1_554
C11 C11 3.557(2) 2_574
C13 C30 3.402(2) 2_665
C14 C21 3.519(2) 2_665
C15 O6 3.304(2) 2_666
C15 O7 3.455(2) .
C15 O10 3.265(2) .
C17 O10 3.310(2) .
C18 O10 3.262(2) 1_655
C18 C10 3.517(2) 2_675
C19 O6 3.568(2) .
C19 O9 3.490(2) 2_665
C19 O10 3.070(2) .
C20 C23 3.491(2) 2_765
C20 C25 3.372(2) 2_765
C21 O4 3.579(2) 2_665
C21 O5 3.594(2) 2_665
C21 O10 3.476(3) 2_665
C21 N1 3.511(2) 2_665
C21 C14 3.519(2) 2_665
C21 C23 3.407(2) 2_765
C21 C24 3.542(2) 2_765
C21 C25 3.532(2) 2_765
C22 O2 3.555(2) 2_765
C22 N1 3.478(2) 2_665
C22 N4 3.490(2) 2_765
C22 C1 3.353(2) 2_665
C22 C23 3.542(2) 2_765
C22 C24 3.374(2) 2_765
C23 C1 3.578(2) 2_665
C23 C2 3.580(2) 2_665
C23 C20 3.491(2) 2_765
C23 C21 3.407(2) 2_765
C23 C22 3.542(2) 2_765
C24 C5 3.452(2) 2_665
C24 C21 3.542(2) 2_765
C24 C22 3.374(2) 2_765
C25 C3 3.454(2) 2_665
C25 C20 3.372(2) 2_765
C25 C21 3.532(2) 2_765
C27 O3 3.580(2) 1_655
C27 C7 3.450(2) 2_665
C29 S1 3.5547(18) 2_665
C29 O3 3.112(2) 1_655
C29 O9 3.270(2) 2_765
C29 C7 3.537(2) 2_665
C29 C8 3.567(2) 2_665
C30 N2 3.548(2) 2_665
C30 C13 3.402(2) 2_665
C31 O1 3.445(2) 2_766
C31 O10 3.561(2) 1_655
Co1 H10B 3.469 1_655
S1 H3 3.559 2_575
S1 H25 3.158 1_465
S1 H26 3.056 1_465
S1 H29 3.357 2_665
O1 H9 3.337 2_675
O1 H10 2.573 2_675
O1 H31 2.566 2_766
O1 H7A 1.909 1_655
O1 H7B 3.038 1_655
O1 H10B 2.581 1_655
O1 H16A 2.698 2_766
O1 H17B 2.654 2_766
O2 H9 3.298 2_675
O2 H22 2.673 2_765
O2 H7A 3.122 1_655
O2 H10A 3.598 1_655
O2 H10B 1.936 1_655
O3 H21 3.386 2_665
O3 H29 2.960 1_455
O3 H6A 3.017 .
O3 H6B 1.882 .
O3 H8B 3.593 1_545
O3 H9A 1.876 2_665
O3 H9B 3.114 2_665
O3 H10A 2.018 .
O4 H5 2.970 2_665
O4 H20 3.405 2_665
O4 H21 2.807 2_665
O4 H9A 3.002 2_665
O4 H10A 3.263 .
O5 H21 3.357 2_665
O6 H1 3.397 2_666
O6 H11 2.765 1_546
O6 H30 3.314 1_455
O6 H7A 3.168 2_666
O6 H7B 1.803 2_666
O6 H8A 3.488 1_545
O6 H8A 3.540 2_666
O6 H8B 3.074 1_545
O6 H9A 3.218 2_665
O6 H15A 2.432 2_666
O6 H15B 3.347 2_666
O6 H16B 3.307 2_666
O6 H17A 3.419 .
O6 H17B 3.434 .
O7 H1 2.017 .
O7 H2 2.736 .
O7 H9 3.145 2_575
O7 H10 3.548 2_575
O7 H6A 3.103 2_666
O7 H6B 3.216 2_666
O7 H8A 2.004 .
O7 H8B 3.236 .
O7 H15A 3.158 .
O7 H15B 3.072 .
O8 H2 2.884 .
O8 H9 3.301 2_575
O8 H11 2.542 1_556
O8 H12 3.481 1_556
O8 H12 3.142 2_675
O8 H29 2.932 1_465
O8 H30 3.539 1_465
O8 H6A 1.871 1_565
O8 H6B 3.036 1_565
O8 H7A 3.416 .
O8 H7B 3.250 .
O8 H9A 2.987 2_675
O8 H9B 3.163 2_675
O9 H2 2.929 2_675
O9 H3 2.698 2_675
O9 H5 2.726 .
O9 H12 3.305 .
O9 H26 2.907 2_765
O9 H29 2.456 2_765
O9 H6A 3.259 2_665
O9 H6B 3.285 2_665
O9 H8A 3.346 2_675
O9 H8B 1.839 2_675
O10 H21 2.753 2_665
O10 H22 3.085 2_665
O10 H7A 3.268 .
O10 H15B 2.300 .
O10 H16A 3.104 2_666
O10 H16B 3.377 2_666
O10 H17A 2.766 .
O10 H17A 3.353 2_666
O10 H17B 3.487 2_666
N1 H21 3.472 2_665
N1 H22 3.431 2_665
N1 H7A 3.463 .
N1 H7B 3.199 .
N2 H9A 3.245 .
N2 H9B 2.008 .
N4 H22 3.347 2_765
N5 H10A 3.352 1_655
N5 H10B 2.917 1_655
C1 H22 3.531 2_665
C2 H8A 3.529 .
C2 H8B 3.090 .
C2 H9B 3.124 2_675
C3 H9B 3.097 2_675
C4 H9B 3.443 .
C5 H9B 3.076 .
C7 H9B 2.986 .
C8 H29 3.350 2_665
C9 H25 3.564 1_465
C9 H7A 3.512 2_575
C9 H8A 3.387 2_575
C10 H11 3.207 2_574
C10 H30 3.332 1_464
C10 H7A 3.598 2_575
C10 H8A 3.600 2_575
C10 H15A 3.406 2_675
C10 H16B 3.436 2_675
C11 H10 3.449 2_574
C11 H11 3.352 2_574
C11 H30 3.352 1_464
C11 H6A 3.024 1_564
C11 H15A 3.480 2_675
C12 H30 3.357 2_665
C12 H6A 3.594 1_564
C12 H8B 3.544 2_675
C12 H9B 3.215 .
C13 H30 3.371 2_665
C13 H9B 2.903 .
C14 H21 3.211 2_665
C15 H7B 3.211 .
C16 H10 3.408 2_675
C16 H31 3.272 2_766
C16 H10B 3.563 1_655
C16 H16A 3.031 2_766
C17 H6B 2.985 .
C17 H10A 3.087 .
C17 H17A 3.431 2_666
C18 H9 3.365 2_675
C18 H10 2.940 2_675
C18 H31 3.334 2_766
C18 H7A 2.793 1_655
C18 H10B 2.359 1_655
C18 H16A 2.869 2_766
C18 H17B 3.593 2_766
C19 H21 3.127 2_665
C19 H6B 2.724 .
C19 H9A 2.641 2_665
C19 H9B 3.591 2_665
C19 H10A 2.476 .
C20 H6 3.457 2_665
C20 H20 3.364 2_665
C20 H25 3.384 2_765
C21 H10A 3.470 2_665
C21 H10B 3.577 2_665
C22 H10B 3.386 2_665
C24 H22 3.422 2_765
C25 H3 3.576 2_665
C25 H20 3.378 2_765
C26 H21 3.588 2_765
C26 H9A 3.556 2_765
C27 H9A 3.600 2_765
C27 H10A 3.179 1_655
C28 H5 3.597 2_665
C28 H10A 3.310 1_655
C28 H10B 3.302 1_655
C29 H6B 3.586 1_655
C29 H8B 3.513 1_645
C29 H9A 3.031 2_765
C29 H10A 3.072 1_655
C30 H10 3.530 1_646
C30 H6B 3.588 1_655
C30 H10A 3.114 1_655
C30 H16B 3.210 2_766
C31 H10A 3.232 1_655
C31 H10B 3.141 1_655
C31 H16A 3.559 2_766
C31 H16B 3.235 2_766
H1 O6 3.397 2_666
H1 O7 2.017 .
H1 H22 3.401 2_665
H1 H7A 2.661 .
H1 H7B 2.344 .
H1 H8A 3.227 .
H2 O7 2.736 .
H2 O8 2.884 .
H2 O9 2.929 2_675
H2 H9 3.140 2_575
H2 H7A 3.293 .
H2 H7B 3.465 .
H2 H8A 2.611 .
H2 H8B 2.328 .
H2 H9B 2.988 2_675
H3 S1 3.559 2_575
H3 O9 2.698 2_675
H3 C25 3.576 2_665
H3 H26 2.927 1_465
H3 H8B 3.385 .
H3 H9A 3.488 2_675
H3 H9B 2.936 2_675
H5 O4 2.970 2_665
H5 O9 2.726 .
H5 C28 3.597 2_665
H5 H26 3.469 2_765
H5 H9A 2.784 .
H5 H9B 2.328 .
H6 C20 3.457 2_665
H6 H25 3.421 2_765
H9 O1 3.337 2_675
H9 O2 3.298 2_675
H9 O7 3.145 2_575
H9 O8 3.301 2_575
H9 C18 3.365 2_675
H9 H2 3.140 2_575
H9 H25 2.950 1_465
H9 H7A 2.852 2_575
H9 H8A 3.046 2_575
H9 H8B 3.515 2_575
H10 O1 2.573 2_675
H10 O7 3.548 2_575
H10 C11 3.449 2_574
H10 C16 3.408 2_675
H10 C18 2.940 2_675
H10 C30 3.530 1_464
H10 H11 3.179 2_574
H10 H30 2.686 1_464
H10 H31 3.514 1_464
H10 H7A 3.003 2_575
H10 H8A 3.412 2_575
H10 H15A 3.411 2_675
H10 H16B 2.893 2_675
H11 O6 2.765 1_564
H11 O8 2.542 1_554
H11 C10 3.207 2_574
H11 C11 3.352 2_574
H11 H10 3.179 2_574
H11 H11 3.411 2_574
H11 H30 2.728 1_464
H11 H6A 2.342 1_564
H11 H6B 3.408 1_564
H11 H8A 2.882 1_554
H11 H8B 3.429 1_554
H11 H15A 3.545 2_675
H12 O8 3.481 1_554
H12 O8 3.142 2_675
H12 O9 3.305 .
H12 H6A 3.443 1_564
H12 H6A 3.252 2_665
H12 H8A 3.263 1_554
H12 H8A 3.164 2_675
H12 H8B 2.859 2_675
H12 H9A 3.447 .
H12 H9B 2.819 .
H20 O4 3.405 2_665
H20 C20 3.364 2_665
H20 C25 3.378 2_765
H20 H20 2.921 2_665
H20 H25 3.241 2_765
H21 O3 3.386 2_665
H21 O4 2.807 2_665
H21 O5 3.357 2_665
H21 O10 2.753 2_665
H21 N1 3.472 2_665
H21 C14 3.211 2_665
H21 C19 3.127 2_665
H21 C26 3.588 2_765
H21 H10A 2.632 2_665
H21 H10B 3.066 2_665
H21 H15B 3.182 2_665
H22 O2 2.673 2_765
H22 O10 3.085 2_665
H22 N1 3.431 2_665
H22 N4 3.347 2_765
H22 C1 3.531 2_665
H22 C24 3.422 2_765
H22 H1 3.401 2_665
H22 H7A 3.474 2_665
H22 H10A 3.568 2_665
H22 H10B 2.662 2_665
H25 S1 3.158 1_645
H25 C9 3.564 1_645
H25 C20 3.384 2_765
H25 H6 3.421 2_765
H25 H9 2.950 1_645
H25 H20 3.241 2_765
H26 S1 3.056 1_645
H26 O9 2.907 2_765
H26 H3 2.927 1_645
H26 H5 3.469 2_765
H26 H9A 2.992 2_765
H26 H9B 3.518 2_765
H29 S1 3.357 2_665
H29 O3 2.960 1_655
H29 O8 2.932 1_645
H29 O9 2.456 2_765
H29 C8 3.350 2_665
H29 H6A 3.272 1_655
H29 H6B 3.291 1_655
H29 H8B 2.607 1_645
H29 H9A 2.375 2_765
H29 H9B 3.330 2_765
H29 H10A 3.512 1_655
H30 O6 3.314 1_655
H30 O8 3.539 1_645
H30 C10 3.332 1_646
H30 C11 3.352 1_646
H30 C12 3.357 2_665
H30 C13 3.371 2_665
H30 H10 2.686 1_646
H30 H11 2.728 1_646
H30 H6A 3.207 1_655
H30 H6B 3.311 1_655
H30 H10A 3.589 1_655
H30 H16B 2.886 2_766
H31 O1 2.566 2_766
H31 C16 3.272 2_766
H31 C18 3.334 2_766
H31 H10 3.514 1_646
H31 H10B 3.404 1_655
H31 H16A 3.091 2_766
H31 H16B 2.899 2_766
H6A O3 3.017 .
H6A O7 3.103 2_666
H6A O8 1.871 1_545
H6A O9 3.259 2_665
H6A C11 3.024 1_546
H6A C12 3.594 1_546
H6A H11 2.342 1_546
H6A H12 3.443 1_546
H6A H12 3.252 2_665
H6A H29 3.272 1_455
H6A H30 3.207 1_455
H6A H7B 2.273 2_666
H6A H8A 2.589 1_545
H6A H8A 3.406 2_666
H6A H8B 2.274 1_545
H6A H9A 2.947 2_665
H6A H15A 3.165 2_666
H6B O3 1.882 .
H6B O7 3.216 2_666
H6B O8 3.036 1_545
H6B O9 3.285 2_665
H6B C17 2.985 .
H6B C19 2.724 .
H6B C29 3.586 1_455
H6B C30 3.588 1_455
H6B H11 3.408 1_546
H6B H29 3.291 1_455
H6B H30 3.311 1_455
H6B H7A 3.482 2_666
H6B H7B 2.300 2_666
H6B H8B 3.085 1_545
H6B H9A 2.634 2_665
H6B H10A 3.058 .
H6B H15A 2.811 2_666
H6B H15B 3.539 2_666
H6B H16B 3.345 2_666
H6B H17A 2.810 .
H6B H17B 2.895 .
H7A O1 1.909 1_455
H7A O2 3.122 1_455
H7A O6 3.168 2_666
H7A O8 3.416 .
H7A O10 3.268 .
H7A N1 3.463 .
H7A C9 3.512 2_575
H7A C10 3.598 2_575
H7A C18 2.793 1_455
H7A H1 2.661 .
H7A H2 3.293 .
H7A H9 2.852 2_575
H7A H10 3.003 2_575
H7A H22 3.474 2_665
H7A H6B 3.482 2_666
H7A H8A 2.550 .
H7A H10B 3.003 .
H7A H15B 3.198 .
H7A H17B 3.247 2_666
H7B O1 3.038 1_455
H7B O6 1.803 2_666
H7B O8 3.250 .
H7B N1 3.199 .
H7B C15 3.211 .
H7B H1 2.344 .
H7B H2 3.465 .
H7B H6A 2.273 2_666
H7B H6B 2.300 2_666
H7B H8A 2.348 .
H7B H15A 2.711 .
H7B H15B 2.910 .
H7B H17B 3.258 2_666
H8A O6 3.488 1_565
H8A O6 3.540 2_666
H8A O7 2.004 .
H8A O9 3.346 2_675
H8A C2 3.529 .
H8A C9 3.387 2_575
H8A C10 3.600 2_575
H8A H1 3.227 .
H8A H2 2.611 .
H8A H9 3.046 2_575
H8A H10 3.412 2_575
H8A H11 2.882 1_556
H8A H12 3.263 1_556
H8A H12 3.164 2_675
H8A H6A 2.589 1_565
H8A H6A 3.406 2_666
H8A H7A 2.550 .
H8A H7B 2.348 .
H8B O3 3.593 1_565
H8B O6 3.074 1_565
H8B O7 3.236 .
H8B O9 1.839 2_675
H8B C2 3.090 .
H8B C12 3.544 2_675
H8B C29 3.513 1_465
H8B H2 2.328 .
H8B H3 3.385 .
H8B H9 3.515 2_575
H8B H11 3.429 1_556
H8B H12 2.859 2_675
H8B H29 2.607 1_465
H8B H6A 2.274 1_565
H8B H6B 3.085 1_565
H8B H9A 2.224 2_675
H8B H9B 2.231 2_675
H9A O3 1.876 2_665
H9A O4 3.002 2_665
H9A O6 3.218 2_665
H9A O8 2.987 2_675
H9A N2 3.245 .
H9A C19 2.641 2_665
H9A C26 3.556 2_765
H9A C27 3.600 2_765
H9A C29 3.031 2_765
H9A H3 3.488 2_675
H9A H5 2.784 .
H9A H12 3.447 .
H9A H26 2.992 2_765
H9A H29 2.375 2_765
H9A H6A 2.947 2_665
H9A H6B 2.634 2_665
H9A H8B 2.224 2_675
H9B O3 3.114 2_665
H9B O8 3.163 2_675
H9B N2 2.008 .
H9B C2 3.124 2_675
H9B C3 3.097 2_675
H9B C4 3.443 .
H9B C5 3.076 .
H9B C7 2.986 .
H9B C12 3.215 .
H9B C13 2.903 .
H9B C19 3.591 2_665
H9B H2 2.988 2_675
H9B H3 2.936 2_675
H9B H5 2.328 .
H9B H12 2.819 .
H9B H26 3.518 2_765
H9B H29 3.330 2_765
H9B H8B 2.231 2_675
H10A O2 3.598 1_455
H10A O3 2.018 .
H10A O4 3.263 .
H10A N5 3.352 1_455
H10A C17 3.087 .
H10A C19 2.476 .
H10A C21 3.470 2_665
H10A C27 3.179 1_455
H10A C28 3.310 1_455
H10A C29 3.072 1_455
H10A C30 3.114 1_455
H10A C31 3.232 1_455
H10A H21 2.632 2_665
H10A H22 3.568 2_665
H10A H29 3.512 1_455
H10A H30 3.589 1_455
H10A H6B 3.058 .
H10A H15B 2.802 .
H10A H16A 3.515 2_666
H10A H16B 3.323 2_666
H10A H17A 2.706 .
H10B Co1 3.469 1_455
H10B O1 2.581 1_455
H10B O2 1.936 1_455
H10B N5 2.917 1_455
H10B C16 3.563 1_455
H10B C18 2.359 1_455
H10B C21 3.577 2_665
H10B C22 3.386 2_665
H10B C28 3.302 1_455
H10B C31 3.141 1_455
H10B H21 3.066 2_665
H10B H22 2.662 2_665
H10B H31 3.404 1_455
H10B H7A 3.003 .
H10B H15B 3.078 .
H10B H16A 2.920 2_666
H10B H16B 3.506 2_666
H15A O6 2.432 2_666
H15A O7 3.158 .
H15A C10 3.406 2_675
H15A C11 3.480 2_675
H15A H10 3.411 2_675
H15A H11 3.545 2_675
H15A H6A 3.165 2_666
H15A H6B 2.811 2_666
H15A H7B 2.711 .
H15B O6 3.347 2_666
H15B O7 3.072 .
H15B O10 2.300 .
H15B H21 3.182 2_665
H15B H6B 3.539 2_666
H15B H7A 3.198 .
H15B H7B 2.910 .
H15B H10A 2.802 .
H15B H10B 3.078 .
H15B H17A 3.217 2_666
H16A O1 2.698 2_766
H16A O10 3.104 2_666
H16A C16 3.031 2_766
H16A C18 2.869 2_766
H16A C31 3.559 2_766
H16A H31 3.091 2_766
H16A H10A 3.515 2_666
H16A H10B 2.920 2_666
H16A H16A 2.372 2_766
H16A H16B 3.526 2_766
H16B O6 3.307 2_666
H16B O10 3.377 2_666
H16B C10 3.436 2_675
H16B C30 3.210 2_766
H16B C31 3.235 2_766
H16B H10 2.893 2_675
H16B H30 2.886 2_766
H16B H31 2.899 2_766
H16B H6B 3.345 2_666
H16B H10A 3.323 2_666
H16B H10B 3.506 2_666
H16B H16A 3.526 2_766
H17A O6 3.419 .
H17A O10 2.766 .
H17A O10 3.353 2_666
H17A C17 3.431 2_666
H17A H6B 2.810 .
H17A H10A 2.706 .
H17A H15B 3.217 2_666
H17A H17A 2.476 2_666
H17B O1 2.654 2_766
H17B O6 3.434 .
H17B O10 3.487 2_666
H17B C18 3.593 2_766
H17B H6B 2.895 .
H17B H7A 3.247 2_666
H17B H7B 3.258 2_666

loop_
_geom_hbond_atom_site_label_D
_geom_hbond_atom_site_label_H
_geom_hbond_atom_site_label_A
_geom_hbond_site_symmetry_A
_geom_hbond_distance_DH
_geom_hbond_distance_HA
_geom_hbond_distance_DA
_geom_hbond_angle_DHA
_geom_hbond_publ_flag
O6 H6A O8 1_545 0.901 1.871 2.763(2) 169.8 yes
O6 H6B O3 . 0.867 1.882 2.739(2) 169.6 y
O7 H7A O1 1_455 0.915 1.909 2.810(2) 167.9 y
O7 H7B O6 2_666 0.919 1.803 2.699(2) 164.3 y
O8 H8A O7 . 0.916 2.004 2.906(2) 168.3 y
O8 H8B O9 2_675 0.982 1.839 2.764(2) 155.6 y
O9 H9A O3 2_665 0.882 1.876 2.752(2) 172.1 y
O9 H9B N2 . 0.878 2.008 2.879(2) 171.7 y
O10 H10A O3 . 1.019 2.018 2.905(2) 144.0 y
O10 H10B O1 1_455 1.033 2.581 3.198(2) 117.9 y
O10 H10B O2 1_455 1.033 1.936 2.957(2) 169.4 y
N1 H1 O7 . 0.880 2.017 2.882(2) 167.6 y

loop_
_geom_torsion_atom_site_label_1
_geom_torsion_atom_site_label_2
_geom_torsion_atom_site_label_3
_geom_torsion_atom_site_label_4
_geom_torsion
_geom_torsion_publ_flag
O2 Co1 O4 C19 11.8(2) ?
O4 Co1 O2 C18 -24.8(2) ?
O2 Co1 O5 C14 -87.79(12) ?
O5 Co1 O2 C18 86.97(14) ?
O2 Co1 N3 C15 105.94(11) ?
O2 Co1 N3 C16 -15.37(11) ?
O2 Co1 N3 C17 -136.84(11) ?
N3 Co1 O2 C18 7.64(13) ?
O2 Co1 N4 C20 -103.14(15) ?
O2 Co1 N4 C24 74.39(12) ?
N4 Co1 O2 C18 -179.34(13) ?
O2 Co1 N5 C28 -96.76(11) ?
O2 Co1 N5 C31 76.90(15) ?
N5 Co1 O2 C18 -102.78(14) ?
O4 Co1 O5 C14 68.54(12) ?
O5 Co1 O4 C19 -99.76(14) ?
O4 Co1 N3 C15 -87.70(10) ?
O4 Co1 N3 C16 150.99(12) ?
O4 Co1 N3 C17 29.52(10) ?
N3 Co1 O4 C19 -20.78(14) ?
O4 Co1 N4 C20 87.67(15) ?
O4 Co1 N4 C24 -94.80(12) ?
N4 Co1 O4 C19 166.84(14) ?
O4 Co1 N5 C28 108.15(11) ?
O4 Co1 N5 C31 -78.19(16) ?
N5 Co1 O4 C19 89.02(14) ?
O5 Co1 N3 C15 9.75(10) ?
O5 Co1 N3 C16 -111.56(12) ?
O5 Co1 N3 C17 126.97(11) ?
N3 Co1 O5 C14 -8.95(11) ?
O5 Co1 N4 C20 -8.09(15) ?
O5 Co1 N4 C24 169.44(12) ?
N4 Co1 O5 C14 167.77(12) ?
N3 Co1 N5 C28 -174.28(10) ?
N3 Co1 N5 C31 -0.63(16) ?
N5 Co1 N3 C15 -172.52(10) ?
N5 Co1 N3 C16 66.17(12) ?
N5 Co1 N3 C17 -55.30(11) ?
N4 Co1 N5 C28 8.77(11) ?
N4 Co1 N5 C31 -177.58(16) ?
N5 Co1 N4 C20 174.65(15) ?
N5 Co1 N4 C24 -7.82(11) ?
C7 S1 C8 C9 178.16(18) ?
C7 S1 C8 C13 0.34(13) ?
C8 S1 C7 N2 0.35(14) ?
C8 S1 C7 C4 -178.86(14) ?
Co1 O2 C18 O1 178.08(15) ?
Co1 O2 C18 C16 2.4(2) ?
Co1 O4 C19 O3 -172.48(16) ?
Co1 O4 C19 C17 6.3(2) ?
Co1 O5 C14 N1 -172.12(13) ?
Co1 O5 C14 C15 6.1(2) ?
C1 N1 C14 O5 2.2(2) ?
C1 N1 C14 C15 -176.11(15) ?
C14 N1 C1 C2 178.38(16) ?
C14 N1 C1 C6 -0.4(2) ?
C7 N2 C13 C8 1.2(2) ?
C7 N2 C13 C12 -177.24(17) ?
C13 N2 C7 S1 -0.95(19) ?
C13 N2 C7 C4 178.23(15) ?
Co1 N3 C15 C14 -9.67(16) ?
Co1 N3 C16 C18 20.84(19) ?
Co1 N3 C17 C19 -34.33(17) ?
C15 N3 C16 C18 -97.9(2) ?
C16 N3 C15 C14 108.70(17) ?
C15 N3 C17 C19 81.54(19) ?
C17 N3 C15 C14 -123.28(15) ?
C16 N3 C17 C19 -151.43(17) ?
C17 N3 C16 C18 136.21(17) ?
Co1 N4 C20 C21 175.81(13) ?
Co1 N4 C24 C23 -174.44(13) ?
Co1 N4 C24 C28 5.86(19) ?
C20 N4 C24 C23 3.3(2) ?
C20 N4 C24 C28 -176.36(15) ?
C24 N4 C20 C21 -1.6(2) ?
Co1 N5 C28 C24 -8.61(18) ?
Co1 N5 C28 C27 172.94(13) ?
Co1 N5 C31 C30 -173.26(13) ?
C28 N5 C31 C30 0.09(19) ?
C31 N5 C28 C24 176.88(15) ?
C31 N5 C28 C27 -1.6(2) ?
N1 C1 C2 C3 -178.69(15) ?
N1 C1 C6 C5 177.53(16) ?
C2 C1 C6 C5 -1.2(2) ?
C6 C1 C2 C3 0.2(2) ?
C1 C2 C3 C4 0.3(2) ?
C2 C3 C4 C5 0.4(2) ?
C2 C3 C4 C7 179.51(16) ?
C3 C4 C5 C6 -1.4(2) ?
C3 C4 C7 S1 -5.5(2) ?
C3 C4 C7 N2 175.41(17) ?
C5 C4 C7 S1 173.68(13) ?
C5 C4 C7 N2 -5.5(2) ?
C7 C4 C5 C6 179.40(16) ?
C4 C5 C6 C1 1.9(2) ?
S1 C8 C9 C10 -176.25(15) ?
S1 C8 C13 N2 -0.96(19) ?
S1 C8 C13 C12 177.62(14) ?
C9 C8 C13 N2 -178.97(16) ?
C9 C8 C13 C12 -0.4(2) ?
C13 C8 C9 C10 1.3(2) ?
C8 C9 C10 C11 -0.7(2) ?
C9 C10 C11 C12 -0.8(3) ?
C10 C11 C12 C13 1.8(2) ?
C11 C12 C13 N2 177.26(17) ?
C11 C12 C13 C8 -1.2(2) ?
O5 C14 C15 N3 3.1(2) ?
N1 C14 C15 N3 -178.55(13) ?
N3 C16 C18 O1 167.17(16) ?
N3 C16 C18 O2 -16.8(2) ?
N3 C17 C19 O3 -159.80(17) ?
N3 C17 C19 O4 21.3(2) ?
N4 C20 C21 C22 -0.7(2) ?
C20 C21 C22 C23 1.5(2) ?
C21 C22 C23 C24 0.1(2) ?
C21 C22 C23 C25 -179.49(17) ?
C22 C23 C24 N4 -2.6(2) ?
C22 C23 C24 C28 177.10(15) ?
C22 C23 C25 C26 -178.27(18) ?
C24 C23 C25 C26 2.1(2) ?
C25 C23 C24 N4 177.03(16) ?
C25 C23 C24 C28 -3.3(2) ?
N4 C24 C28 N5 2.1(2) ?
N4 C24 C28 C27 -179.36(15) ?
C23 C24 C28 N5 -177.58(15) ?
C23 C24 C28 C27 0.9(2) ?
C23 C25 C26 C27 1.4(2) ?
C25 C26 C27 C28 -3.8(2) ?
C25 C26 C27 C29 175.58(17) ?
C26 C27 C28 N5 -178.99(15) ?
C26 C27 C28 C24 2.6(2) ?
C26 C27 C29 C30 -179.52(17) ?
C28 C27 C29 C30 -0.1(2) ?
C29 C27 C28 N5 1.6(2) ?
C29 C27 C28 C24 -176.84(15) ?
C27 C29 C30 C31 -1.2(2) ?
C29 C30 C31 N5 1.3(2) ?
H1 N1 C1 C2 -1.6 no
H1 N1 C1 C6 179.6 no
H1 N1 C14 O5 -177.8 no
H1 N1 C14 C15 3.9 no
Co1 N3 C15 H15A -131.0 no
Co1 N3 C15 H15B 111.6 no
Co1 N3 C16 H16A -100.5 no
Co1 N3 C16 H16B 142.2 no
Co1 N3 C17 H17A -155.1 no
Co1 N3 C17 H17B 86.5 no
C15 N3 C16 H16A 140.7 no
C15 N3 C16 H16B 23.5 no
C16 N3 C15 H15A -12.5 no
C16 N3 C15 H15B -130.0 no
C15 N3 C17 H17A -39.3 no
C15 N3 C17 H17B -157.7 no
C17 N3 C15 H15A 115.5 no
C17 N3 C15 H15B -2.0 no
C16 N3 C17 H17A 87.8 no
C16 N3 C17 H17B -30.6 no
C17 N3 C16 H16A 14.9 no
C17 N3 C16 H16B -102.4 no
Co1 N4 C20 H20 -4.2 no
C24 N4 C20 H20 178.4 no
Co1 N5 C31 H31 6.7 no
C28 N5 C31 H31 -179.9 no
N1 C1 C2 H2 1.3 no
N1 C1 C6 H6 -2.5 no
C2 C1 C6 H6 178.8 no
C6 C1 C2 H2 -179.8 no
C1 C2 C3 H3 -179.7 no
H2 C2 C3 C4 -179.7 no
H2 C2 C3 H3 0.3 no
H3 C3 C4 C5 -179.6 no
H3 C3 C4 C7 -0.4 no
C3 C4 C5 H5 178.6 no
C7 C4 C5 H5 -0.5 no
C4 C5 C6 H6 -178.1 no
H5 C5 C6 C1 -178.1 no
H5 C5 C6 H6 1.9 no
S1 C8 C9 H9 3.7 no
C13 C8 C9 H9 -178.6 no
C8 C9 C10 H10 179.3 no
H9 C9 C10 C11 179.3 no
H9 C9 C10 H10 -0.7 no
C9 C10 C11 H11 179.2 no
H10 C10 C11 C12 179.2 no
H10 C10 C11 H11 -0.8 no
C10 C11 C12 H12 -178.2 no
H11 C11 C12 C13 -178.2 no
H11 C11 C12 H12 1.8 no
H12 C12 C13 N2 -2.7 no
H12 C12 C13 C8 178.9 no
O5 C14 C15 H15A 124.4 no
O5 C14 C15 H15B -118.2 no
N1 C14 C15 H15A -57.3 no
N1 C14 C15 H15B 60.2 no
H16A C16 C18 O1 -71.5 no
H16A C16 C18 O2 104.7 no
H16B C16 C18 O1 45.8 no
H16B C16 C18 O2 -138.1 no
H17A C17 C19 O3 -39.0 no
H17A C17 C19 O4 142.2 no
H17B C17 C19 O3 79.4 no
H17B C17 C19 O4 -99.4 no
N4 C20 C21 H21 179.3 no
H20 C20 C21 C22 179.3 no
H20 C20 C21 H21 -0.7 no
C20 C21 C22 H22 -178.5 no
H21 C21 C22 C23 -178.5 no
H21 C21 C22 H22 1.5 no
H22 C22 C23 C24 -179.9 no
H22 C22 C23 C25 0.6 no
C22 C23 C25 H25 1.7 no
C24 C23 C25 H25 -177.9 no
C23 C25 C26 H26 -178.6 no
H25 C25 C26 C27 -178.5 no
H25 C25 C26 H26 1.5 no
H26 C26 C27 C28 176.2 no
H26 C26 C27 C29 -4.4 no
C26 C27 C29 H29 0.5 no
C28 C27 C29 H29 179.9 no
C27 C29 C30 H30 178.8 no
H29 C29 C30 C31 178.8 no
H29 C29 C30 H30 -1.2 no
C29 C30 C31 H31 -178.7 no
H30 C30 C31 N5 -178.7 no
H30 C30 C31 H31 1.3 no
